data_4082994
loop_
_publ_author_name
'Nelson, David J.'
'Collado, Alba'
'Manzini, Simone'
'Meiries, Sebastien'
'Slawin, Alexandra M. Z.'
'Cordes, David B.'
'Nolan, Steven P.'

_publ_section_title
;
 Methoxy-FunctionalizedN-Heterocyclic Carbenes
;
_journal_issue 8
_journal_name_full Organometallics
_journal_page_first 2048
_journal_paper_doi 10.1021/om5001919
_journal_volume 33
_journal_year 2014
_chemical_formula_moiety 'C39 H54 Cl Ir N2 O2'
_chemical_formula_sum 'C39 H54 Cl Ir N2 O2'
_chemical_formula_weight 810.54
_space_group_IT_number 176
_symmetry_cell_setting hexagonal
_symmetry_Int_Tables_number 176
_symmetry_space_group_name_Hall '-P 6c'
_symmetry_space_group_name_H-M 'P 63/m'
_atom_sites_solution_hydrogens geom
_atom_sites_solution_primary direct
_atom_sites_solution_secondary difmap
_cell_angle_alpha 90.0000
_cell_angle_beta 90.0000
_cell_angle_gamma 120.0000
_cell_formula_units_Z 6
_cell_length_a 18.964(3)
_cell_length_b 18.964(3)
_cell_length_c 17.9495(14)
_cell_measurement_reflns_used 16541
_cell_measurement_temperature 173
_cell_measurement_theta_max 25.37
_cell_measurement_theta_min 3.13
_cell_volume 5590.4(13)
_computing_cell_refinement 'CrystalClear-SM Expert 2.0 rc13'
_computing_data_collection 'CrystalClear-SM Expert 2.0 rc13 (Rigaku, 2009)'
_computing_data_reduction 'CrystalClear-SM Expert 2.0 rc13'
_computing_molecular_graphics 'CrystalStructure 4.1'
_computing_publication_material 'CrystalStructure 4.1 (Rigaku, 2013)'
_computing_structure_refinement 'SHELXL-2013 (Sheldrick, 2013)'
_computing_structure_solution 'DIRDIF99-PATTY (Gould, et al., 1999)'
_diffrn_ambient_temperature 173
_diffrn_detector_area_resol_mean 7.353
_diffrn_measured_fraction_theta_full 0.997
_diffrn_measured_fraction_theta_max 0.998
_diffrn_measurement_device_type 'Rigaku Mercury70'
_diffrn_measurement_method \w
_diffrn_radiation_type 'Mo K\a'
_diffrn_radiation_wavelength 0.71075
_diffrn_reflns_av_R_equivalents 0.0400
_diffrn_reflns_Laue_measured_fraction_full 0.997
_diffrn_reflns_Laue_measured_fraction_max 0.998
_diffrn_reflns_limit_h_max 17
_diffrn_reflns_limit_h_min -22
_diffrn_reflns_limit_k_max 22
_diffrn_reflns_limit_k_min -22
_diffrn_reflns_limit_l_max 21
_diffrn_reflns_limit_l_min -19
_diffrn_reflns_number 37129
_diffrn_reflns_point_group_measured_fraction_full 0.997
_diffrn_reflns_point_group_measured_fraction_max 0.998
_diffrn_reflns_theta_full 25.000
_diffrn_reflns_theta_max 25.338
_diffrn_reflns_theta_min 3.125
_diffrn_standards_number 0
_exptl_absorpt_coefficient_mu 3.698
_exptl_absorpt_correction_T_max 0.691
_exptl_absorpt_correction_T_min 0.510
_exptl_absorpt_correction_type multi-scan
_exptl_absorpt_process_details 'REQAB (Rigaku, 1998)'
_exptl_crystal_colour yellow
_exptl_crystal_density_diffrn 1.445
_exptl_crystal_density_method 'not measured'
_exptl_crystal_description prism
_exptl_crystal_F_000 2472.00
_exptl_crystal_size_max 0.100
_exptl_crystal_size_mid 0.100
_exptl_crystal_size_min 0.100
_refine_diff_density_max 0.63
_refine_diff_density_min -0.80
_refine_ls_extinction_method none
_refine_ls_goodness_of_fit_ref 1.095
_refine_ls_hydrogen_treatment constr
_refine_ls_number_parameters 216
_refine_ls_number_reflns 3525
_refine_ls_number_restraints 0
_refine_ls_R_factor_gt 0.0273
_refine_ls_shift/su_max 0.001
_refine_ls_structure_factor_coef Fsqd
_refine_ls_weighting_details 'w = 1/[\s^2^(Fo^2^)+(0.0195P)^2^+8.9092P] where P=(Fo^2^+2Fc^2^)/3'
_refine_ls_weighting_scheme calc
_refine_ls_wR_factor_ref 0.0569
_reflns_number_gt 3116
_reflns_number_total 3525
_reflns_threshold_expression F^2^>2.0\s(F^2^)
_cod_data_source_file om5001919_si_002.cif
_cod_data_source_block 3b
_cod_depositor_comments 'Adding full bibliography for 4082989--4083003.cif.'
_cod_original_cell_volume 5590.2(13)
_cod_database_code 4082994

loop_
_symmetry_equiv_pos_site_id
_symmetry_equiv_pos_as_xyz
1 +X,+Y,+Z
2 +X-Y,+X,1/2+Z
3 -Y,+X-Y,+Z
4 -X,-Y,1/2+Z
5 -X+Y,-X,+Z
6 +Y,-X+Y,1/2+Z
7 -X,-Y,-Z
8 -X+Y,-X,1/2-Z
9 +Y,-X+Y,-Z
10 +X,+Y,1/2-Z
11 +X-Y,+X,-Z
12 -Y,+X-Y,1/2-Z

loop_
_atom_site_label
_atom_site_type_symbol
_atom_site_fract_x
_atom_site_fract_y
_atom_site_fract_z
_atom_site_U_iso_or_equiv
_atom_site_adp_type
_atom_site_occupancy
_atom_site_site_symmetry_multiplicity
_atom_site_site_symmetry_order
_atom_site_calc_flag
_atom_site_refinement_flags
Ir1 Ir 0.62874(2) 0.57199(2) 0.25 0.02742(7) Uani 1 6 0 d .
Cl1 Cl 0.49179(8) 0.54090(9) 0.25 0.0494(4) Uani 1 6 0 d .
O9 O 0.72481(16) 0.67554(18) -0.10028(14) 0.0545(8) Uani 1 12 0 d .
N2 N 0.67276(15) 0.74120(15) 0.19012(14) 0.0235(6) Uani 1 12 0 d .
C1 C 0.6643(3) 0.6928(3) 0.25 0.0217(9) Uani 1 6 0 d .
C3 C 0.6840(2) 0.8161(2) 0.21288(18) 0.0299(8) Uani 1 12 0 d .
C6 C 0.68333(19) 0.72373(19) 0.11343(17) 0.0262(7) Uani 1 12 0 d .
C7 C 0.6166(2) 0.6861(2) 0.06650(19) 0.0311(8) Uani 1 12 0 d .
C8 C 0.6300(2) 0.6697(2) -0.00659(19) 0.0383(9) Uani 1 12 0 d .
C9 C 0.7067(2) 0.6902(2) -0.02997(19) 0.0374(9) Uani 1 12 0 d .
C10 C 0.7732(2) 0.7304(2) 0.01702(19) 0.0344(8) Uani 1 12 0 d .
C11 C 0.7629(2) 0.74856(19) 0.08942(18) 0.0278(7) Uani 1 12 0 d .
C12 C 0.5315(2) 0.6658(3) 0.0897(2) 0.0431(9) Uani 1 12 0 d .
C13 C 0.5161(3) 0.7336(4) 0.0651(3) 0.0812(17) Uani 1 12 0 d .
C14 C 0.4666(3) 0.5844(3) 0.0603(3) 0.0845(19) Uani 1 12 0 d .
C15 C 0.6576(3) 0.6309(4) -0.1492(3) 0.104(2) Uani 1 12 0 d .
C16 C 0.8373(2) 0.7992(2) 0.1377(2) 0.0351(8) Uani 1 12 0 d .
C17 C 0.8707(3) 0.8897(2) 0.1226(3) 0.0560(11) Uani 1 12 0 d .
C18 C 0.9051(2) 0.7792(3) 0.1279(2) 0.0485(10) Uani 1 12 0 d .
C21 C 0.7410(2) 0.5898(2) 0.2112(2) 0.0503(11) Uani 1 12 0 d .
C22 C 0.7320(4) 0.5202(3) 0.1637(3) 0.0858(18) Uani 1 12 0 d .
C23 C 0.6543(4) 0.4492(4) 0.1634(5) 0.136(3) Uani 1 12 0 d .
C24 C 0.5901(3) 0.4499(2) 0.2119(3) 0.0743(18) Uani 1 12 0 d .
C31 C 0.6655(7) 0.4169(7) 0.75 0.100(3) Uani 1 6 0 d .
C32 C 0.6068(6) 0.3349(6) 0.75 0.086(3) Uani 1 6 0 d .
H3 H 0.69045 0.85923 0.18145 0.0359 Uiso 1 12 0 calc R
H8 H 0.5855 0.6442 -0.04025 0.0460 Uiso 1 12 0 calc R
H10 H 0.8262 0.74562 -0.0006 0.0413 Uiso 1 12 0 calc R
H12 H 0.52901 0.66331 0.1454 0.0517 Uiso 1 12 0 calc R
H13A H 0.51772 0.73704 0.01057 0.0975 Uiso 1 12 0 calc R
H13B H 0.55808 0.78551 0.08601 0.0975 Uiso 1 12 0 calc R
H13C H 0.46239 0.722 0.08274 0.0975 Uiso 1 12 0 calc R
H14A H 0.48153 0.54295 0.07149 0.1014 Uiso 1 12 0 calc R
H14B H 0.46174 0.58793 0.00623 0.1014 Uiso 1 12 0 calc R
H14C H 0.41441 0.56941 0.08397 0.1014 Uiso 1 12 0 calc R
H15A H 0.63617 0.66588 -0.16553 0.1245 Uiso 1 12 0 calc R
H15B H 0.61488 0.58339 -0.123 0.1245 Uiso 1 12 0 calc R
H15C H 0.67568 0.61289 -0.19267 0.1245 Uiso 1 12 0 calc R
H16 H 0.81943 0.78856 0.19095 0.0422 Uiso 1 12 0 calc R
H17A H 0.82727 0.90276 0.12953 0.0673 Uiso 1 12 0 calc R
H17B H 0.89099 0.90231 0.07135 0.0673 Uiso 1 12 0 calc R
H17C H 0.91531 0.92197 0.15732 0.0673 Uiso 1 12 0 calc R
H18A H 0.92998 0.79743 0.07865 0.0582 Uiso 1 12 0 calc R
H18B H 0.88256 0.72023 0.13225 0.0582 Uiso 1 12 0 calc R
H18C H 0.94653 0.807 0.16651 0.0582 Uiso 1 12 0 calc R
H22A H 0.74622 0.53984 0.11181 0.1029 Uiso 1 12 0 calc R
H22B H 0.77223 0.505 0.18093 0.1029 Uiso 1 12 0 calc R
H23A H 0.66093 0.4027 0.17878 0.1627 Uiso 1 12 0 calc R
H23B H 0.63392 0.43883 0.11146 0.1627 Uiso 1 12 0 calc R
H31 H 0.66522 0.46682 0.75 0.1199 Uiso 1 6 0 calc R
H32 H 0.55659 0.33457 0.75 0.1036 Uiso 1 6 0 calc R
H21 H 0.74701 0.63685 0.18658 0.0603 Uiso 1 12 0 calc R
H24 H 0.54585 0.45039 0.18767 0.0891 Uiso 1 12 0 calc R

loop_
_atom_site_aniso_label
_atom_site_aniso_U_11
_atom_site_aniso_U_22
_atom_site_aniso_U_33
_atom_site_aniso_U_12
_atom_site_aniso_U_13
_atom_site_aniso_U_23
Ir1 0.02545(11) 0.01920(11) 0.03610(11) 0.01002(8) 0.0000 0.0000
Cl1 0.0256(7) 0.0360(8) 0.0802(10) 0.0105(6) 0.0000 0.0000
O9 0.0394(16) 0.074(2) 0.0331(14) 0.0150(15) 0.0061(12) -0.0195(14)
N2 0.0239(14) 0.0216(14) 0.0256(13) 0.0118(12) 0.0004(11) 0.0006(11)
C1 0.017(2) 0.023(2) 0.029(2) 0.0125(19) 0.0000 0.0000
C3 0.041(2) 0.0245(18) 0.0313(16) 0.0217(16) 0.0033(15) 0.0029(14)
C6 0.0294(18) 0.0249(18) 0.0264(17) 0.0152(15) 0.0036(14) 0.0017(14)
C7 0.0283(19) 0.0310(19) 0.0322(19) 0.0135(16) 0.0023(15) 0.0017(15)
C8 0.033(2) 0.042(2) 0.0304(19) 0.0115(17) -0.0025(16) -0.0046(17)
C9 0.042(2) 0.036(2) 0.0295(18) 0.0156(18) 0.0050(16) -0.0040(16)
C10 0.0290(19) 0.036(2) 0.034(2) 0.0126(17) 0.0076(15) 0.0012(16)
C11 0.0304(19) 0.0237(17) 0.0295(18) 0.0136(15) 0.0018(14) 0.0008(14)
C12 0.029(2) 0.065(3) 0.036(2) 0.024(2) -0.0021(16) -0.0040(19)
C13 0.070(3) 0.127(5) 0.079(4) 0.074(4) 0.012(3) 0.022(3)
C14 0.029(2) 0.111(4) 0.077(3) 0.008(3) 0.005(2) -0.038(3)
C15 0.052(3) 0.166(6) 0.044(3) 0.018(4) 0.001(2) -0.056(3)
C16 0.0266(19) 0.039(2) 0.0319(19) 0.0106(17) 0.0019(15) -0.0019(16)
C17 0.039(2) 0.037(2) 0.079(3) 0.0086(19) -0.006(2) -0.014(2)
C18 0.027(2) 0.051(2) 0.060(3) 0.0138(19) 0.0022(18) 0.006(2)
C21 0.045(2) 0.033(2) 0.082(3) 0.0265(19) 0.020(2) 0.0112(19)
C22 0.107(5) 0.058(3) 0.100(4) 0.047(3) 0.054(4) 0.005(3)
C23 0.079(4) 0.104(5) 0.225(9) 0.046(4) -0.010(5) -0.115(6)
C24 0.047(3) 0.027(2) 0.147(5) 0.018(2) -0.012(3) -0.031(2)
C31 0.169(10) 0.128(9) 0.070(5) 0.125(8) 0.0000 0.0000
C32 0.117(7) 0.109(7) 0.084(6) 0.095(6) 0.0000 0.0000

loop_
_atom_type_symbol
_atom_type_description
_atom_type_scat_dispersion_real
_atom_type_scat_dispersion_imag
_atom_type_scat_source
C C 0.0033 0.0016
;
International Tables for Crystallography
(1992, Vol. C, Tables 4.2.6.8 and 6.1.1.4)
;
H H 0.0000 0.0000
;
International Tables for Crystallography
(1992, Vol. C, Table 6.1.1.4)
;
N N 0.0061 0.0033
;
International Tables for Crystallography
(1992, Vol. C, Tables 4.2.6.8 and 6.1.1.4)
;
O O 0.0106 0.0060
;
International Tables for Crystallography
(1992, Vol. C, Tables 4.2.6.8 and 6.1.1.4)
;
Cl Cl 0.1484 0.1585
;
International Tables for Crystallography
(1992, Vol. C, Tables 4.2.6.8 and 6.1.1.4)
;
Ir Ir -1.4442 7.9887
;
International Tables for Crystallography
(1992, Vol. C, Tables 4.2.6.8 and 6.1.1.4)
;

loop_
_geom_angle_atom_site_label_1
_geom_angle_atom_site_label_2
_geom_angle_atom_site_label_3
_geom_angle
_geom_angle_publ_flag
_geom_angle_site_symmetry_1
_geom_angle_site_symmetry_3
Cl1 Ir1 C1 89.15(17) yes . .
Cl1 Ir1 C21 160.26(11) yes . .
Cl1 Ir1 C21 160.26(11) yes . 10_555
Cl1 Ir1 C24 89.50(14) yes . .
Cl1 Ir1 C24 89.50(14) yes . 10_555
C1 Ir1 C21 94.59(19) yes . .
C1 Ir1 C21 94.59(19) yes . 10_555
C1 Ir1 C24 161.51(14) yes . .
C1 Ir1 C24 161.51(14) yes . 10_555
C21 Ir1 C21 38.70(16) yes . 10_555
C21 Ir1 C24 80.84(17) yes . .
C21 Ir1 C24 92.89(19) yes . 10_555
C21 Ir1 C24 92.89(19) yes 10_555 .
C21 Ir1 C24 80.84(17) yes 10_555 10_555
C24 Ir1 C24 36.9(2) yes . 10_555
C9 O9 C15 116.6(3) yes . .
C1 N2 C3 111.2(3) yes . .
C1 N2 C6 125.0(4) yes . .
C3 N2 C6 123.0(3) yes . .
Ir1 C1 N2 127.9(2) yes . .
Ir1 C1 N2 127.9(2) yes . 10_555
N2 C1 N2 103.4(4) yes . 10_555
N2 C3 C3 107.1(3) yes . 10_555
N2 C6 C7 120.0(3) yes . .
N2 C6 C11 117.5(3) yes . .
C7 C6 C11 122.5(3) yes . .
C6 C7 C8 117.7(3) yes . .
C6 C7 C12 123.0(3) yes . .
C8 C7 C12 119.2(3) yes . .
C7 C8 C9 120.5(3) yes . .
O9 C9 C8 124.1(3) yes . .
O9 C9 C10 114.9(4) yes . .
C8 C9 C10 121.0(3) yes . .
C9 C10 C11 120.4(4) yes . .
C6 C11 C10 117.8(3) yes . .
C6 C11 C16 122.6(3) yes . .
C10 C11 C16 119.4(3) yes . .
C7 C12 C13 109.6(3) yes . .
C7 C12 C14 112.5(4) yes . .
C13 C12 C14 111.0(4) yes . .
C11 C16 C17 110.0(3) yes . .
C11 C16 C18 114.2(3) yes . .
C17 C16 C18 109.4(3) yes . .
Ir1 C21 C21 70.7(3) yes . 10_555
Ir1 C21 C22 112.6(3) yes . .
C21 C21 C22 124.4(4) yes 10_555 .
C21 C22 C23 116.4(6) yes . .
C22 C23 C24 116.8(6) yes . .
Ir1 C24 C23 110.6(3) yes . .
Ir1 C24 C24 71.6(3) yes . 10_555
C23 C24 C24 125.5(6) yes . 10_555
C32 C31 C32 88.6(11) yes . 5_665
C31 C32 C31 151.4(13) yes . 3_655
C31 C32 C32 107.3(10) yes . 3_655
C31 C32 C32 47.3(8) yes . 5_665
C31 C32 C32 44.1(7) yes 3_655 3_655
C31 C32 C32 104.1(9) yes 3_655 5_665
C32 C32 C32 60.0(6) yes 3_655 5_665
N2 C3 H3 126.453 no . .
C3 C3 H3 126.428 no 10_555 .
C7 C8 H8 119.733 no . .
C9 C8 H8 119.743 no . .
C9 C10 H10 119.826 no . .
C11 C10 H10 119.805 no . .
C7 C12 H12 107.831 no . .
C13 C12 H12 107.833 no . .
C14 C12 H12 107.832 no . .
C12 C13 H13A 109.473 no . .
C12 C13 H13B 109.476 no . .
C12 C13 H13C 109.471 no . .
H13A C13 H13B 109.472 no . .
H13A C13 H13C 109.470 no . .
H13B C13 H13C 109.464 no . .
C12 C14 H14A 109.471 no . .
C12 C14 H14B 109.481 no . .
C12 C14 H14C 109.474 no . .
H14A C14 H14B 109.466 no . .
H14A C14 H14C 109.458 no . .
H14B C14 H14C 109.477 no . .
O9 C15 H15A 109.467 no . .
O9 C15 H15B 109.473 no . .
O9 C15 H15C 109.471 no . .
H15A C15 H15B 109.468 no . .
H15A C15 H15C 109.474 no . .
H15B C15 H15C 109.474 no . .
C11 C16 H16 107.703 no . .
C17 C16 H16 107.704 no . .
C18 C16 H16 107.684 no . .
C16 C17 H17A 109.473 no . .
C16 C17 H17B 109.477 no . .
C16 C17 H17C 109.487 no . .
H17A C17 H17B 109.463 no . .
H17A C17 H17C 109.457 no . .
H17B C17 H17C 109.470 no . .
C16 C18 H18A 109.465 no . .
C16 C18 H18B 109.475 no . .
C16 C18 H18C 109.466 no . .
H18A C18 H18B 109.473 no . .
H18A C18 H18C 109.470 no . .
H18B C18 H18C 109.478 no . .
Ir1 C21 H21 86.708 no . .
C21 C21 H21 117.782 no 10_555 .
C22 C21 H21 117.793 no . .
C21 C22 H22A 108.197 no . .
C21 C22 H22B 108.201 no . .
C23 C22 H22A 108.201 no . .
C23 C22 H22B 108.208 no . .
H22A C22 H22B 107.351 no . .
C22 C23 H23A 108.080 no . .
C22 C23 H23B 108.090 no . .
C24 C23 H23A 108.071 no . .
C24 C23 H23B 108.085 no . .
H23A C23 H23B 107.296 no . .
Ir1 C24 H24 87.814 no . .
C23 C24 H24 117.269 no . .
C24 C24 H24 117.268 no 10_555 .
C32 C31 H31 135.727 no . .
C32 C31 H31 135.690 no 5_665 .
C31 C32 H32 104.323 no . .
C31 C32 H32 104.260 no 3_655 .
C32 C32 H32 148.391 no 3_655 .
C32 C32 H32 151.609 no 5_665 .

loop_
_geom_bond_atom_site_label_1
_geom_bond_atom_site_label_2
_geom_bond_distance
_geom_bond_publ_flag
_geom_bond_site_symmetry_2
Ir1 Cl1 2.3582(17) yes .
Ir1 C1 2.039(6) yes .
Ir1 C21 2.099(5) yes .
Ir1 C21 2.099(5) yes 10_555
Ir1 C24 2.161(4) yes .
Ir1 C24 2.161(4) yes 10_555
O9 C9 1.372(5) yes .
O9 C15 1.425(5) yes .
N2 C1 1.370(5) yes .
N2 C3 1.388(5) yes .
N2 C6 1.453(4) yes .
C3 C3 1.333(5) yes 10_555
C6 C7 1.384(4) yes .
C6 C11 1.405(5) yes .
C7 C8 1.400(5) yes .
C7 C12 1.518(6) yes .
C8 C9 1.371(6) yes .
C9 C10 1.386(5) yes .
C10 C11 1.383(5) yes .
C11 C16 1.519(4) yes .
C12 C13 1.521(9) yes .
C12 C14 1.510(6) yes .
C16 C17 1.527(6) yes .
C16 C18 1.522(7) yes .
C21 C21 1.391(6) yes 10_555
C21 C22 1.509(8) yes .
C22 C23 1.414(7) yes .
C23 C24 1.502(10) yes .
C24 C24 1.367(8) yes 10_555
C31 C32 1.388(13) yes .
C31 C32 1.46(2) yes 5_665
C32 C32 1.993(17) yes 3_655
C32 C32 1.993(17) yes 5_665
C3 H3 0.950 no .
C8 H8 0.950 no .
C10 H10 0.950 no .
C12 H12 1.000 no .
C13 H13A 0.980 no .
C13 H13B 0.980 no .
C13 H13C 0.980 no .
C14 H14A 0.980 no .
C14 H14B 0.980 no .
C14 H14C 0.980 no .
C15 H15A 0.980 no .
C15 H15B 0.980 no .
C15 H15C 0.980 no .
C16 H16 1.000 no .
C17 H17A 0.980 no .
C17 H17B 0.980 no .
C17 H17C 0.980 no .
C18 H18A 0.980 no .
C18 H18B 0.980 no .
C18 H18C 0.980 no .
C21 H21 0.950 no .
C22 H22A 0.990 no .
C22 H22B 0.990 no .
C23 H23A 0.990 no .
C23 H23B 0.990 no .
C24 H24 0.950 no .
C31 H31 0.949 no .
C32 H32 0.949 no .

loop_
_geom_contact_atom_site_label_1
_geom_contact_atom_site_label_2
_geom_contact_distance
_geom_contact_publ_flag
_geom_contact_site_symmetry_2
Ir1 C6 3.519(3) no .
Ir1 C6 3.519(3) no 10_555
Ir1 C22 3.020(7) no 10_555
Ir1 C23 3.034(9) no 10_555
Cl1 C12 3.559(4) no .
Cl1 C12 3.559(4) no 10_555
Cl1 C14 3.592(5) no .
Cl1 C14 3.592(5) no 10_555
N2 C6 3.557(4) no 10_555
N2 C12 2.938(4) no .
N2 C16 2.898(5) no .
N2 C17 3.594(4) no .
C1 C3 2.275(7) no 10_555
C1 C6 2.504(3) no 10_555
C1 C7 3.401(4) no .
C1 C7 3.401(4) no 10_555
C1 C11 3.308(4) no .
C1 C11 3.308(4) no 10_555
C1 C16 3.504(5) no .
C1 C16 3.504(5) no 10_555
C3 C6 3.573(5) no 10_555
C3 C7 3.386(5) no .
C3 C11 3.272(6) no .
C3 C16 3.363(6) no .
C3 C17 3.488(6) no .
C6 C9 2.740(5) no .
C6 C13 3.383(8) no .
C6 C17 3.372(4) no .
C7 C10 2.796(5) no .
C8 C11 2.791(5) no .
C8 C13 3.226(9) no .
C8 C14 2.940(6) no .
C8 C15 2.784(7) no .
C10 C17 3.247(5) no .
C10 C18 2.960(5) no .
C11 C21 3.573(6) no .
C21 C23 3.240(8) no 10_555
C22 C22 3.097(8) no 10_555
C22 C23 3.410(10) no 10_555
C22 C24 3.226(8) no 10_555
C23 C23 3.110(12) no 10_555
Cl1 C15 3.562(5) no 4_665
Cl1 C15 3.562(5) no 7_665
Cl1 C31 3.453(16) no 4_664
O9 C3 3.323(5) no 11_655
O9 C18 3.406(6) no 9_565
C3 O9 3.323(5) no 9_565
C9 C18 3.513(6) no 9_565
C15 Cl1 3.562(5) no 4_664
C18 O9 3.406(6) no 11_655
C18 C9 3.513(6) no 11_655
C31 Cl1 3.453(16) no 4_665
Ir1 H22A 3.5841 no .
Ir1 H22A 3.5841 no 10_555
Ir1 H23B 3.5802 no .
Ir1 H23B 3.5802 no 10_555
Ir1 H21 2.2540 no 10_555
Ir1 H24 2.3271 no 10_555
Cl1 H12 2.7881 no .
Cl1 H12 2.7881 no 10_555
Cl1 H14A 3.2115 no .
Cl1 H14A 3.2115 no 10_555
Cl1 H14C 3.4814 no .
Cl1 H14C 3.4814 no 10_555
Cl1 H24 2.6473 no .
Cl1 H24 2.6473 no 10_555
O9 H8 2.6312 no .
O9 H10 2.4716 no .
N2 H3 3.1122 no 10_555
N2 H12 2.4961 no .
N2 H13B 3.2795 no .
N2 H16 2.4587 no .
N2 H16 3.2560 no 10_555
N2 H17A 3.1902 no .
N2 H21 2.9477 no .
C1 H3 3.1868 no .
C1 H3 3.1868 no 10_555
C1 H12 2.9975 no .
C1 H12 2.9975 no 10_555
C1 H16 2.7809 no .
C1 H16 2.7809 no 10_555
C1 H21 2.5585 no .
C1 H21 2.5585 no 10_555
C3 H12 3.1596 no .
C3 H13B 3.1367 no .
C3 H16 2.8922 no .
C3 H16 3.3451 no 10_555
C3 H17A 2.8030 no .
C6 H3 2.7865 no .
C6 H8 3.2446 no .
C6 H10 3.2523 no .
C6 H12 2.6179 no .
C6 H13B 3.1684 no .
C6 H16 2.6336 no .
C6 H17A 3.1295 no .
C6 H21 2.8083 no .
C7 H3 3.5215 no .
C7 H13A 2.6966 no .
C7 H13B 2.6464 no .
C7 H13C 3.3310 no .
C7 H14A 2.6430 no .
C7 H14B 2.7920 no .
C7 H14C 3.3489 no .
C8 H10 3.2517 no .
C8 H12 3.3002 no .
C8 H13A 2.9957 no .
C8 H13B 3.5266 no .
C8 H14A 2.9834 no .
C8 H14B 2.7729 no .
C8 H15A 2.8577 no .
C8 H15B 2.5806 no .
C9 H15A 2.7031 no .
C9 H15B 2.5295 no .
C9 H15C 3.1879 no .
C10 H8 3.2533 no .
C10 H16 3.2808 no .
C10 H17A 3.5298 no .
C10 H17B 3.0468 no .
C10 H18A 2.8101 no .
C10 H18B 3.0024 no .
C10 H21 3.4318 no .
C11 H3 3.4505 no .
C11 H17A 2.6439 no .
C11 H17B 2.7246 no .
C11 H17C 3.3388 no .
C11 H18A 2.8279 no .
C11 H18B 2.6918 no .
C11 H18C 3.3775 no .
C11 H21 2.6422 no .
C12 H8 2.6608 no .
C13 H8 3.2274 no .
C13 H14A 3.3389 no .
C13 H14B 2.6389 no .
C13 H14C 2.7432 no .
C14 H8 2.6585 no .
C14 H13A 2.7036 no .
C14 H13B 3.3396 no .
C14 H13C 2.6810 no .
C15 H8 2.4703 no .
C16 H3 3.5831 no .
C16 H10 2.6507 no .
C16 H16 3.0894 no 10_555
C16 H21 2.8117 no .
C17 H3 3.3408 no .
C17 H10 3.2802 no .
C17 H18A 2.6288 no .
C17 H18B 3.3353 no .
C17 H18C 2.7199 no .
C18 H10 2.6483 no .
C18 H17A 3.3368 no .
C18 H17B 2.6799 no .
C18 H17C 2.6695 no .
C18 H21 3.0482 no .
C21 H16 3.3082 no .
C21 H18B 2.9492 no .
C21 H22A 3.3301 no 10_555
C21 H22B 2.7637 no 10_555
C21 H23A 3.1382 no .
C21 H23B 3.1168 no .
C21 H24 3.3281 no .
C22 H18B 3.4689 no .
C22 H22B 2.9425 no 10_555
C22 H23A 3.4302 no 10_555
C22 H21 3.4007 no 10_555
C22 H24 3.1183 no .
C23 H22B 3.4009 no 10_555
C23 H23A 2.9885 no 10_555
C23 H21 3.1104 no .
C23 H24 3.3801 no 10_555
C24 H22A 3.1387 no .
C24 H22B 3.1173 no .
C24 H23A 2.7666 no 10_555
C24 H23B 3.3103 no 10_555
C24 H21 3.3287 no .
H3 H3 2.4609 no 10_555
H3 H12 3.4958 no .
H3 H13B 2.7715 no .
H3 H16 3.3295 no .
H3 H17A 2.4779 no .
H8 H12 3.5737 no .
H8 H13A 2.8012 no .
H8 H14A 2.7948 no .
H8 H14B 2.1996 no .
H8 H14C 3.5928 no .
H8 H15A 2.3987 no .
H8 H15B 2.1187 no .
H8 H15C 3.4318 no .
H10 H16 3.5504 no .
H10 H17B 2.8907 no .
H10 H18A 2.2200 no .
H10 H18B 2.7523 no .
H10 H18C 3.5921 no .
H12 H13A 2.8561 no .
H12 H13B 2.3522 no .
H12 H13C 2.3465 no .
H12 H14A 2.3927 no .
H12 H14B 2.8438 no .
H12 H14C 2.2890 no .
H13A H14A 3.5620 no .
H13A H14B 2.4753 no .
H13A H14C 3.0743 no .
H13B H14B 3.5471 no .
H13C H14A 3.5964 no .
H13C H14B 2.8842 no .
H13C H14C 2.5630 no .
H14A H24 3.3254 no .
H16 H16 2.1198 no 10_555
H16 H17A 2.3676 no .
H16 H17B 2.8594 no .
H16 H17C 2.3390 no .
H16 H17C 3.5389 no 10_555
H16 H18A 2.8520 no .
H16 H18B 2.4029 no .
H16 H18C 2.2981 no .
H16 H18C 3.4110 no 10_555
H16 H21 2.4936 no .
H16 H21 3.3233 no 10_555
H17A H18A 3.5367 no .
H17B H18A 2.4475 no .
H17B H18B 3.5484 no .
H17B H18C 3.0327 no .
H17C H17C 3.3271 no 10_555
H17C H18A 2.8820 no .
H17C H18B 3.5845 no .
H17C H18C 2.5342 no .
H18B H22A 3.1108 no .
H18B H21 2.4483 no .
H18C H18C 2.9972 no 10_555
H18C H21 3.5565 no .
H22A H23A 2.5726 no .
H22A H23B 2.0311 no .
H22A H21 2.2712 no .
H22A H24 3.5671 no .
H22B H22B 2.4795 no 10_555
H22B H23A 2.0311 no .
H22B H23A 3.2349 no 10_555
H22B H23B 2.5918 no .
H22B H21 2.7725 no .
H23A H23A 2.5567 no 10_555
H23A H24 2.7531 no .
H23B H21 3.5306 no .
H23B H24 2.2527 no .
H31 H32 2.3167 no .
H31 H32 2.3914 no 5_665
H21 H21 2.2767 no 10_555
H24 H24 2.2376 no 10_555
Cl1 H15B 3.1743 no 4_665
Cl1 H15B 3.1743 no 7_665
Cl1 H15C 3.2231 no 4_665
Cl1 H15C 3.2231 no 7_665
Cl1 H31 2.9070 no 4_664
Cl1 H32 2.9301 no 4_664
O9 H3 2.3883 no 11_655
O9 H13B 2.8044 no 11_655
O9 H17A 3.4641 no 11_655
O9 H18A 3.2062 no 9_565
O9 H18B 3.1713 no 9_565
O9 H18C 3.2673 no 9_565
C3 H15C 3.2130 no 9_565
C8 H18B 3.5650 no 9_565
C9 H3 3.5994 no 11_655
C9 H13B 3.4611 no 11_655
C9 H18A 3.0391 no 9_565
C9 H18B 3.2463 no 9_565
C10 H18A 2.9528 no 9_565
C12 H32 3.3248 no 4_664
C13 H14C 3.2599 no 3_665
C13 H22A 3.3264 no 9_565
C13 H32 3.5787 no 4_664
C14 H13C 3.5884 no 5_565
C14 H15B 2.9770 no 7_665
C14 H23B 3.5342 no 7_665
C15 H3 2.9546 no 11_655
C15 H13B 3.3101 no 11_655
C15 H14A 3.3289 no 7_665
C15 H14C 3.5329 no 7_665
C15 H15A 3.4547 no 10_554
C15 H15C 2.8998 no 10_554
C15 H18B 3.4953 no 9_565
C15 H24 3.4344 no 7_665
C17 H10 3.4760 no 9_565
C17 H17C 3.4613 no 3_765
C17 H17C 3.3435 no 5_675
C17 H18A 3.5409 no 5_675
C17 H18C 3.3034 no 5_675
C18 H15A 3.5620 no 11_655
C18 H17A 3.2907 no 3_765
C22 H13A 3.2691 no 11_655
C22 H23A 3.5411 no 5_665
C23 H22B 3.2719 no 3_655
C23 H23A 3.2315 no 3_655
C23 H23A 3.2638 no 5_665
C24 H22B 3.0518 no 3_655
C24 H22B 3.5641 no 12_655
C31 H13C 3.2480 no 2_655
C31 H13C 3.2480 no 11_656
C31 H14C 3.4115 no 4_665
C31 H14C 3.4115 no 7_666
C32 H12 3.2010 no 4_665
C32 H12 3.2010 no 7_666
C32 H13C 3.2378 no 4_665
C32 H13C 3.2378 no 7_666
H3 O9 2.3883 no 9_565
H3 C9 3.5994 no 9_565
H3 C15 2.9546 no 9_565
H3 H10 3.4265 no 9_565
H3 H15A 3.5010 no 9_565
H3 H15C 3.4103 no 6_565
H3 H15C 2.5624 no 9_565
H3 H18C 3.4870 no 5_675
H8 H14A 3.1646 no 7_665
H8 H22A 3.5892 no 9_565
H8 H24 3.4577 no 7_665
H10 C17 3.4760 no 11_655
H10 H3 3.4265 no 11_655
H10 H13B 3.5236 no 11_655
H10 H17A 2.8883 no 11_655
H10 H17B 3.1956 no 11_655
H10 H18A 2.9763 no 9_565
H12 C32 3.2010 no 4_664
H12 H32 2.4954 no 4_664
H13A C22 3.2691 no 9_565
H13A H14C 3.4699 no 3_665
H13A H22A 2.3880 no 9_565
H13A H22B 3.4439 no 9_565
H13A H23B 3.2585 no 9_565
H13B O9 2.8044 no 9_565
H13B C9 3.4611 no 9_565
H13B C15 3.3101 no 9_565
H13B H10 3.5236 no 9_565
H13B H14C 3.1379 no 3_665
H13B H15B 3.3240 no 9_565
H13B H15C 3.1672 no 9_565
H13B H22A 3.5783 no 9_565
H13B H31 3.5044 no 6_564
H13C C14 3.5884 no 3_665
H13C C31 3.2480 no 6_564
H13C C32 3.2378 no 4_664
H13C H14C 2.6854 no 3_665
H13C H31 3.3425 no 6_564
H13C H32 3.1476 no 4_664
H14A C15 3.3289 no 7_665
H14A H8 3.1646 no 7_665
H14A H14A 3.2973 no 7_665
H14A H14B 3.4545 no 7_665
H14A H15B 2.3574 no 7_665
H14B H14A 3.4545 no 7_665
H14B H15B 3.5126 no 7_665
H14B H23B 2.6628 no 7_665
H14B H24 3.5436 no 7_665
H14C C13 3.2599 no 5_565
H14C C15 3.5329 no 7_665
H14C C31 3.4115 no 4_664
H14C H13A 3.4699 no 5_565
H14C H13B 3.1379 no 5_565
H14C H13C 2.6854 no 5_565
H14C H15B 2.7543 no 7_665
H14C H15C 3.5736 no 7_665
H14C H31 3.2552 no 4_664
H14C H32 3.3909 no 4_664
H15A C15 3.4547 no 10_554
H15A C18 3.5620 no 9_565
H15A H3 3.5010 no 11_655
H15A H15A 3.0324 no 10_554
H15A H15C 2.9669 no 10_554
H15A H18B 2.8841 no 9_565
H15A H18C 3.4868 no 9_565
H15A H22B 3.3209 no 9_565
H15A H24 3.0534 no 7_665
H15B Cl1 3.1743 no 4_664
H15B C14 2.9770 no 7_665
H15B H13B 3.3240 no 11_655
H15B H14A 2.3574 no 7_665
H15B H14B 3.5126 no 7_665
H15B H14C 2.7543 no 7_665
H15B H15C 3.4561 no 10_554
H15B H24 3.0159 no 7_665
H15C Cl1 3.2231 no 4_664
H15C C3 3.2130 no 11_655
H15C C15 2.8998 no 10_554
H15C H3 3.4103 no 2_654
H15C H3 2.5624 no 11_655
H15C H13B 3.1672 no 11_655
H15C H14C 3.5736 no 7_665
H15C H15A 2.9669 no 10_554
H15C H15B 3.4561 no 10_554
H15C H15C 2.0581 no 10_554
H15C H31 2.8674 no 1_554
H17A O9 3.4641 no 9_565
H17A C18 3.2907 no 5_675
H17A H10 2.8883 no 9_565
H17A H17C 3.4623 no 5_675
H17A H18A 3.0097 no 5_675
H17A H18C 2.6844 no 5_675
H17B H10 3.1956 no 9_565
H17B H17B 3.4099 no 3_765
H17B H17B 3.4099 no 5_675
H17B H17B 3.2306 no 9_565
H17B H17B 3.2306 no 11_655
H17B H17C 3.4379 no 3_765
H17B H17C 3.4012 no 5_675
H17B H18A 3.4280 no 5_675
H17B H18A 3.1082 no 9_565
H17C C17 3.3435 no 3_765
H17C C17 3.4613 no 5_675
H17C H17A 3.4623 no 3_765
H17C H17B 3.4012 no 3_765
H17C H17B 3.4379 no 5_675
H17C H17C 2.6791 no 3_765
H17C H17C 2.6791 no 5_675
H17C H18C 3.1497 no 5_675
H18A O9 3.2062 no 11_655
H18A C9 3.0391 no 11_655
H18A C10 2.9528 no 11_655
H18A C17 3.5409 no 3_765
H18A H10 2.9763 no 11_655
H18A H17A 3.0097 no 3_765
H18A H17B 3.4280 no 3_765
H18A H17B 3.1082 no 11_655
H18B O9 3.1713 no 11_655
H18B C8 3.5650 no 11_655
H18B C9 3.2463 no 11_655
H18B C15 3.4953 no 11_655
H18B H15A 2.8841 no 11_655
H18C O9 3.2673 no 11_655
H18C C17 3.3034 no 3_765
H18C H3 3.4870 no 3_765
H18C H15A 3.4868 no 11_655
H18C H17A 2.6844 no 3_765
H18C H17C 3.1497 no 3_765
H22A C13 3.3264 no 11_655
H22A H8 3.5892 no 11_655
H22A H13A 2.3880 no 11_655
H22A H13B 3.5783 no 11_655
H22B C23 3.2719 no 5_665
H22B C24 3.0518 no 5_665
H22B C24 3.5641 no 8_665
H22B H13A 3.4439 no 11_655
H22B H15A 3.3209 no 11_655
H22B H23A 2.9015 no 5_665
H22B H23B 3.2422 no 5_665
H22B H24 3.1080 no 5_665
H23A C22 3.5411 no 3_655
H23A C23 3.2638 no 3_655
H23A C23 3.2315 no 5_665
H23A H22B 2.9015 no 3_655
H23A H23A 2.3782 no 3_655
H23A H23A 2.3782 no 5_665
H23A H23A 3.4918 no 8_665
H23A H23A 3.4918 no 12_655
H23A H23B 3.3606 no 5_665
H23B C14 3.5342 no 7_665
H23B H13A 3.2585 no 11_655
H23B H14B 2.6628 no 7_665
H23B H22B 3.2422 no 3_655
H23B H23A 3.3606 no 3_655
H31 Cl1 2.9070 no 4_665
H31 H13B 3.5044 no 2_655
H31 H13B 3.5044 no 11_656
H31 H13C 3.3425 no 2_655
H31 H13C 3.3425 no 11_656
H31 H14C 3.2552 no 4_665
H31 H14C 3.2552 no 7_666
H31 H15C 2.8674 no 1_556
H31 H15C 2.8674 no 10_555
H32 Cl1 2.9301 no 4_665
H32 C12 3.3248 no 4_665
H32 C12 3.3248 no 7_666
H32 C13 3.5787 no 4_665
H32 C13 3.5787 no 7_666
H32 H12 2.4954 no 4_665
H32 H12 2.4954 no 7_666
H32 H13C 3.1476 no 4_665
H32 H13C 3.1476 no 7_666
H32 H14C 3.3909 no 4_665
H32 H14C 3.3909 no 7_666
H24 C15 3.4344 no 7_665
H24 H8 3.4577 no 7_665
H24 H14B 3.5436 no 7_665
H24 H15A 3.0534 no 7_665
H24 H15B 3.0159 no 7_665
H24 H22B 3.1080 no 3_655

loop_
_geom_torsion_atom_site_label_1
_geom_torsion_atom_site_label_2
_geom_torsion_atom_site_label_3
_geom_torsion_atom_site_label_4
_geom_torsion
_geom_torsion_publ_flag
_geom_torsion_site_symmetry_1
_geom_torsion_site_symmetry_3
_geom_torsion_site_symmetry_4
Cl1 Ir1 C1 N2 -84.3(4) no . . .
Cl1 Ir1 C1 N2 84.3(4) no . . 10_555
Cl1 Ir1 C24 C23 148.3(3) no . . .
Cl1 Ir1 C24 C24 -89.83(18) no . . 10_555
Cl1 Ir1 C24 C23 -148.3(3) no . 10_555 10_555
Cl1 Ir1 C24 C24 89.83(18) no . 10_555 .
C1 Ir1 C21 C21 91.61(15) no . . 10_555
C1 Ir1 C21 C22 -148.2(2) no . . .
C21 Ir1 C1 N2 76.3(4) no . . .
C21 Ir1 C1 N2 -115.1(4) no . . 10_555
C1 Ir1 C21 C21 -91.61(15) no . 10_555 .
C1 Ir1 C21 C22 148.2(2) no . 10_555 10_555
C21 Ir1 C1 N2 115.1(4) no 10_555 . .
C21 Ir1 C1 N2 -76.3(4) no 10_555 . 10_555
C21 Ir1 C21 C21 0.00(18) no . 10_555 .
C21 Ir1 C21 C22 -120.2(4) no . 10_555 10_555
C21 Ir1 C21 C21 0.00(18) no 10_555 . 10_555
C21 Ir1 C21 C22 120.2(4) no 10_555 . .
C21 Ir1 C24 C23 -14.4(3) no . . .
C21 Ir1 C24 C24 107.5(2) no . . 10_555
C24 Ir1 C21 C21 -106.4(2) no . . 10_555
C24 Ir1 C21 C22 13.7(3) no . . .
C21 Ir1 C24 C23 51.3(3) no . 10_555 10_555
C21 Ir1 C24 C24 -70.6(2) no . 10_555 .
C24 Ir1 C21 C21 -71.46(19) no 10_555 . 10_555
C24 Ir1 C21 C22 48.7(3) no 10_555 . .
C21 Ir1 C24 C23 -51.3(3) no 10_555 . .
C21 Ir1 C24 C24 70.6(2) no 10_555 . 10_555
C24 Ir1 C21 C21 71.46(19) no . 10_555 .
C24 Ir1 C21 C22 -48.7(3) no . 10_555 10_555
C21 Ir1 C24 C23 14.4(3) no 10_555 10_555 10_555
C21 Ir1 C24 C24 -107.5(2) no 10_555 10_555 .
C24 Ir1 C21 C21 106.4(2) no 10_555 10_555 .
C24 Ir1 C21 C22 -13.7(3) no 10_555 10_555 10_555
C24 Ir1 C24 C23 121.9(5) no . 10_555 10_555
C24 Ir1 C24 C24 0.0(2) no . 10_555 .
C24 Ir1 C24 C23 -121.9(5) no 10_555 . .
C24 Ir1 C24 C24 0.0(2) no 10_555 . 10_555
C15 O9 C9 C8 -4.6(7) no . . .
C15 O9 C9 C10 177.1(4) no . . .
C1 N2 C3 C3 0.9(4) no . . 10_555
C3 N2 C1 Ir1 169.4(4) no . . .
C3 N2 C1 N2 -1.5(4) no . . 10_555
C1 N2 C6 C7 96.0(5) no . . .
C1 N2 C6 C11 -85.8(4) no . . .
C6 N2 C1 Ir1 -20.9(6) no . . .
C6 N2 C1 N2 168.3(3) no . . 10_555
C3 N2 C6 C7 -95.4(3) no . . .
C3 N2 C6 C11 82.8(4) no . . .
C6 N2 C3 C3 -169.0(3) no . . 10_555
N2 C3 C3 N2 0.0(4) no . 10_555 10_555
N2 C6 C7 C8 -179.2(3) no . . .
N2 C6 C7 C12 3.7(5) no . . .
N2 C6 C11 C10 178.5(3) no . . .
N2 C6 C11 C16 -6.0(5) no . . .
C7 C6 C11 C10 -3.4(6) no . . .
C7 C6 C11 C16 172.1(3) no . . .
C11 C6 C7 C8 2.7(6) no . . .
C11 C6 C7 C12 -174.4(3) no . . .
C6 C7 C8 C9 0.3(6) no . . .
C6 C7 C12 C13 95.2(4) no . . .
C6 C7 C12 C14 -140.7(3) no . . .
C8 C7 C12 C13 -81.8(4) no . . .
C8 C7 C12 C14 42.3(5) no . . .
C12 C7 C8 C9 177.5(3) no . . .
C7 C8 C9 O9 179.3(4) no . . .
C7 C8 C9 C10 -2.6(6) no . . .
O9 C9 C10 C11 -179.8(3) no . . .
C8 C9 C10 C11 1.9(6) no . . .
C9 C10 C11 C6 1.0(6) no . . .
C9 C10 C11 C16 -174.6(3) no . . .
C6 C11 C16 C17 -91.4(4) no . . .
C6 C11 C16 C18 145.2(3) no . . .
C10 C11 C16 C17 84.0(4) no . . .
C10 C11 C16 C18 -39.4(5) no . . .
Ir1 C21 C21 Ir1 0.000(10) no . 10_555 .
Ir1 C21 C21 C22 104.7(3) no . 10_555 10_555
Ir1 C21 C22 C23 -10.9(6) no . . .
C21 C21 C22 C23 70.5(7) no 10_555 . .
C22 C21 C21 Ir1 -104.7(4) no . 10_555 .
C22 C21 C21 C22 0.0(7) no . 10_555 10_555
C21 C22 C23 C24 -1.8(9) no . . .
C22 C23 C24 Ir1 13.0(8) no . . .
C22 C23 C24 C24 -68.5(8) no . . 10_555
Ir1 C24 C24 Ir1 0.000(11) no . 10_555 .
Ir1 C24 C24 C23 -102.5(3) no . 10_555 10_555
C23 C24 C24 Ir1 102.5(4) no . 10_555 .
C23 C24 C24 C23 0.0(6) no . 10_555 10_555
C32 C31 C32 C31 0.0 no . 5_665 5_665
C32 C31 C32 C32 0.0 no . 5_665 .
C32 C31 C32 C32 0.0 no . 5_665 3_655
C32 C31 C32 C31 0.0 no 5_665 . 3_655
C32 C31 C32 C32 0.0 no 5_665 . 3_655
C32 C31 C32 C32 0.0 no 5_665 . 5_665
C31 C32 C32 C31 180.0 no . 3_655 3_655
C31 C32 C32 C31 0.0 no . 3_655 5_665
C31 C32 C32 C32 0.0 no . 3_655 5_665
C31 C32 C32 C31 180.0 no . 5_665 5_665
C31 C32 C32 C31 0.0 no . 5_665 .
C31 C32 C32 C32 180.0 no . 5_665 3_655
C31 C32 C32 C31 0.0 no 3_655 3_655 3_655
C31 C32 C32 C31 180.0 no 3_655 3_655 5_665
C31 C32 C32 C32 180.0 no 3_655 3_655 5_665
C31 C32 C32 C31 0.0 no 3_655 5_665 5_665
C31 C32 C32 C31 180.0 no 3_655 5_665 .
C31 C32 C32 C32 0.0 no 3_655 5_665 3_655
C32 C32 C32 C31 0.0 no 3_655 5_665 5_665
C32 C32 C32 C31 180.0 no 3_655 5_665 .
C32 C32 C32 C32 0.0 no 3_655 5_665 3_655
C32 C32 C32 C31 180.0 no 5_665 3_655 3_655
C32 C32 C32 C31 0.0 no 5_665 3_655 5_665
C32 C32 C32 C32 0.0 no 5_665 3_655 5_665
